data_7025926
loop_
_publ_author_name
'Han, Ying-Feng'
'Li, Hao'
'Fei, Yue'
'Lin, Yue-Jian'
'Zhang, Wan-Zheng'
'Jin, Guo-Xin'

_publ_section_title
;
 Synthesis and structural characterization of binuclear half-sandwich
 iridium, rhodium and ruthenium complexes containing
 4,4'-dipyridyldisulfide (4DPDS) ligands.
;
_journal_issue 30
_journal_name_full 'Dalton transactions (Cambridge, England : 2003)'
_journal_page_first 7119
_journal_page_last 7124
_journal_paper_doi 10.1039/c0dt00057d
_journal_volume 39
_journal_year 2010
_chemical_formula_sum 'C32 H40 Cl8 N2 Ru2 S2'
_chemical_formula_weight 1002.52
_chemical_name_systematic
;
?
;
_space_group_IT_number 15
_symmetry_cell_setting monoclinic
_symmetry_space_group_name_Hall '-C 2yc'
_symmetry_space_group_name_H-M 'C 1 2/c 1'
_atom_sites_solution_hydrogens geom
_atom_sites_solution_primary direct
_atom_sites_solution_secondary difmap
_audit_creation_method SHELXL-97
_cell_angle_alpha 90.00
_cell_angle_beta 128.862(7)
_cell_angle_gamma 90.00
_cell_formula_units_Z 8
_cell_length_a 40.54(3)
_cell_length_b 10.141(7)
_cell_length_c 26.817(19)
_cell_measurement_reflns_used 1013
_cell_measurement_temperature 293(2)
_cell_measurement_theta_max 26.445
_cell_measurement_theta_min 2.790
_cell_volume 8585(11)
_computing_cell_refinement 'Bruker SMART'
_computing_data_collection 'Bruker SMART'
_computing_data_reduction 'Bruker SHELXTL'
_computing_molecular_graphics 'Bruker SHELXTL'
_computing_publication_material 'Bruker SHELXTL'
_computing_structure_refinement 'SHELXL-97 (Sheldrick, 1997)'
_computing_structure_solution 'SHELXS-97 (Sheldrick, 1990)'
_diffrn_ambient_temperature 293(2)
_diffrn_measured_fraction_theta_full 0.964
_diffrn_measured_fraction_theta_max 0.964
_diffrn_measurement_device_type 'CCD area detector'
_diffrn_measurement_method 'phi and omega scans'
_diffrn_radiation_monochromator graphite
_diffrn_radiation_source 'fine-focus sealed tube'
_diffrn_radiation_type MoK\a
_diffrn_radiation_wavelength 0.71073
_diffrn_reflns_av_R_equivalents 0.0403
_diffrn_reflns_av_sigmaI/netI 0.0419
_diffrn_reflns_limit_h_max 44
_diffrn_reflns_limit_h_min -51
_diffrn_reflns_limit_k_max 12
_diffrn_reflns_limit_k_min -12
_diffrn_reflns_limit_l_max 33
_diffrn_reflns_limit_l_min -34
_diffrn_reflns_number 19975
_diffrn_reflns_theta_full 27.10
_diffrn_reflns_theta_max 27.10
_diffrn_reflns_theta_min 1.29
_diffrn_standards_decay_% 8.03
_exptl_absorpt_coefficient_mu 1.323
_exptl_absorpt_correction_T_max 0.8790
_exptl_absorpt_correction_T_min 0.7777
_exptl_absorpt_correction_type multi-scan
_exptl_absorpt_process_details sadabs
_exptl_crystal_colour red
_exptl_crystal_density_diffrn 1.552
_exptl_crystal_density_method 'not measured'
_exptl_crystal_description prism
_exptl_crystal_F_000 4016
_exptl_crystal_size_max 0.20
_exptl_crystal_size_mid 0.15
_exptl_crystal_size_min 0.10
_refine_diff_density_max 1.030
_refine_diff_density_min -0.661
_refine_diff_density_rms 0.094
_refine_ls_extinction_method none
_refine_ls_goodness_of_fit_ref 0.977
_refine_ls_hydrogen_treatment constr
_refine_ls_matrix_type full
_refine_ls_number_parameters 421
_refine_ls_number_reflns 9126
_refine_ls_number_restraints 2
_refine_ls_restrained_S_all 0.982
_refine_ls_R_factor_all 0.0582
_refine_ls_R_factor_gt 0.0404
_refine_ls_shift/su_max 0.001
_refine_ls_shift/su_mean 0.000
_refine_ls_structure_factor_coef Fsqd
_refine_ls_weighting_details 'calc w=1/[\s^2^(Fo^2^)+(0.0652P)^2^+0.0000P] where P=(Fo^2^+2Fc^2^)/3'
_refine_ls_weighting_scheme calc
_refine_ls_wR_factor_gt 0.1054
_refine_ls_wR_factor_ref 0.1124
_reflns_number_gt 6637
_reflns_number_total 9126
_reflns_threshold_expression >2sigma(I)
_cod_data_source_file c0dt00057d.txt
_cod_data_source_block Complex_2c
_cod_depositor_comments
;
The following automatic conversions were performed:

'_symmetry_cell_setting' value 'Monoclinic' changed to 'monoclinic'
according to /home/saulius/struct/CIF-dictionaries/cif_core.dic
dictionary named 'cif_core.dic' version 2.4.2 from 2011-04-26.

Automatic conversion script
Id: cif_fix_values 1891 2012-01-12 08:04:46Z andrius 
;
_cod_original_cell_volume 8584(11)
_cod_original_sg_symbol_H-M C2/c
_cod_database_code 7025926

loop_
_symmetry_equiv_pos_as_xyz
'x, y, z'
'-x, y, -z+1/2'
'x+1/2, y+1/2, z'
'-x+1/2, y+1/2, -z+1/2'
'-x, -y, -z'
'x, -y, z-1/2'
'-x+1/2, -y+1/2, -z'
'x+1/2, -y+1/2, z-1/2'

loop_
_atom_site_label
_atom_site_type_symbol
_atom_site_fract_x
_atom_site_fract_y
_atom_site_fract_z
_atom_site_U_iso_or_equiv
_atom_site_adp_type
_atom_site_occupancy
_atom_site_symmetry_multiplicity
_atom_site_calc_flag
_atom_site_refinement_flags
Ru1 Ru 0.197031(8) -0.04887(3) -0.015433(12) 0.04039(9) Uani 1 1 d .
Ru2 Ru 0.419651(8) 0.46928(3) 0.378640(13) 0.04772(10) Uani 1 1 d .
N1 N 0.19425(9) 0.1010(3) 0.03776(13) 0.0417(6) Uani 1 1 d .
N2 N 0.35286(9) 0.5046(3) 0.31141(13) 0.0471(7) Uani 1 1 d .
S1 S 0.18014(3) 0.41083(11) 0.14652(4) 0.0517(2) Uani 1 1 d .
S2 S 0.21166(3) 0.57446(10) 0.15315(4) 0.0512(2) Uani 1 1 d .
Cl1 Cl 0.26505(3) 0.04148(9) 0.02664(4) 0.0486(2) Uani 1 1 d .
Cl2 Cl 0.23211(3) -0.17996(10) 0.08038(4) 0.0566(2) Uani 1 1 d .
Cl3 Cl 0.42566(3) 0.70194(12) 0.40206(5) 0.0679(3) Uani 1 1 d .
Cl4 Cl 0.40842(3) 0.43443(12) 0.45541(4) 0.0652(3) Uani 1 1 d .
C1 C 0.20602(11) 0.2264(4) 0.03965(16) 0.0459(8) Uani 1 1 d .
H1 H 0.2169 0.2468 0.0188 0.055 Uiso 1 1 calc R
C2 C 0.20256(11) 0.3253(4) 0.07110(17) 0.0489(8) Uani 1 1 d .
H2 H 0.2111 0.4107 0.0715 0.059 Uiso 1 1 calc R
C3 C 0.18622(10) 0.2966(4) 0.10221(16) 0.0449(8) Uani 1 1 d .
C4 C 0.17293(11) 0.1702(4) 0.09884(17) 0.0513(9) Uani 1 1 d .
H4 H 0.1608 0.1489 0.1179 0.062 Uiso 1 1 calc R
C5 C 0.17756(12) 0.0756(4) 0.06719(18) 0.0514(9) Uani 1 1 d .
H5 H 0.1688 -0.0100 0.0660 0.062 Uiso 1 1 calc R
C6 C 0.33730(11) 0.6092(4) 0.27210(16) 0.0515(9) Uani 1 1 d .
H6 H 0.3563 0.6701 0.2769 0.062 Uiso 1 1 calc R
C7 C 0.29471(11) 0.6309(4) 0.22507(16) 0.0492(8) Uani 1 1 d .
H7 H 0.2853 0.7053 0.1992 0.059 Uiso 1 1 calc R
C8 C 0.26592(11) 0.5406(4) 0.21664(15) 0.0437(8) Uani 1 1 d .
C9 C 0.28162(11) 0.4329(4) 0.25740(18) 0.0527(9) Uani 1 1 d .
H9 H 0.2633 0.3709 0.2536 0.063 Uiso 1 1 calc R
C10 C 0.32467(11) 0.4191(4) 0.30347(18) 0.0542(9) Uani 1 1 d .
H10 H 0.3348 0.3465 0.3306 0.065 Uiso 1 1 calc R
C11 C 0.15157(11) -0.2121(4) -0.06873(17) 0.0501(9) Uani 1 1 d .
C12 C 0.18214(12) -0.2123(4) -0.07944(17) 0.0530(9) Uani 1 1 d .
H12 H 0.1972 -0.2890 -0.0722 0.064 Uiso 1 1 calc R
C13 C 0.18943(13) -0.0996(4) -0.10052(17) 0.0590(10) Uani 1 1 d .
H13 H 0.2093 -0.1024 -0.1072 0.071 Uiso 1 1 calc R
C14 C 0.16723(12) 0.0208(5) -0.11229(17) 0.0608(11) Uani 1 1 d .
C15 C 0.13812(12) 0.0203(4) -0.10059(18) 0.0587(10) Uani 1 1 d .
H15 H 0.1235 0.0976 -0.1070 0.070 Uiso 1 1 calc R
C16 C 0.13007(11) -0.0943(4) -0.07919(18) 0.0558(9) Uani 1 1 d .
H16 H 0.1104 -0.0910 -0.0721 0.067 Uiso 1 1 calc R
C17 C 0.14515(14) -0.3384(4) -0.0457(2) 0.0648(11) Uani 1 1 d .
H17 H 0.1731 -0.3789 -0.0146 0.078 Uiso 1 1 calc R
C18 C 0.12603(15) -0.3194(5) -0.0130(2) 0.0800(14) Uani 1 1 d .
H18A H 0.1429 -0.2580 0.0216 0.120 Uiso 1 1 calc R
H18B H 0.1252 -0.4024 0.0034 0.120 Uiso 1 1 calc R
H18C H 0.0978 -0.2857 -0.0432 0.120 Uiso 1 1 calc R
C19 C 0.1187(2) -0.4327(5) -0.1032(3) 0.106(2) Uani 1 1 d .
H19A H 0.1182 -0.5185 -0.0886 0.159 Uiso 1 1 calc R
H19B H 0.1311 -0.4388 -0.1241 0.159 Uiso 1 1 calc R
H19C H 0.0903 -0.3996 -0.1330 0.159 Uiso 1 1 calc R
C20 C 0.17737(16) 0.1433(5) -0.1323(2) 0.0836(15) Uani 1 1 d .
H20A H 0.1620 0.2168 -0.1333 0.125 Uiso 1 1 calc R
H20B H 0.1693 0.1304 -0.1741 0.125 Uiso 1 1 calc R
H20C H 0.2072 0.1608 -0.1021 0.125 Uiso 1 1 calc R
C21 C 0.46020(12) 0.4931(5) 0.35086(19) 0.0639(11) Uani 1 1 d .
C22 C 0.48527(12) 0.4502(5) 0.4165(2) 0.0684(13) Uani 1 1 d .
H22 H 0.5093 0.4977 0.4482 0.082 Uiso 1 1 calc R
C23 C 0.47416(13) 0.3390(5) 0.4333(2) 0.0686(12) Uani 1 1 d .
H23 H 0.4907 0.3143 0.4761 0.082 Uiso 1 1 calc R
C24 C 0.43805(14) 0.2621(5) 0.3865(2) 0.0694(12) Uani 1 1 d .
C25 C 0.41371(13) 0.3034(5) 0.3227(2) 0.0640(11) Uani 1 1 d .
H25 H 0.3898 0.2553 0.2911 0.077 Uiso 1 1 calc R
C26 C 0.42470(13) 0.4164(5) 0.30537(19) 0.0642(12) Uani 1 1 d .
H26 H 0.4079 0.4407 0.2625 0.077 Uiso 1 1 calc R
C27 C 0.47296(16) 0.6150(6) 0.3349(3) 0.0872(16) Uani 1 1 d .
H27 H 0.4804 0.6825 0.3666 0.105 Uiso 1 1 calc R
C28 C 0.4397(2) 0.6713(8) 0.2703(4) 0.133(3) Uani 1 1 d .
H28A H 0.4393 0.6240 0.2389 0.199 Uiso 1 1 calc R
H28B H 0.4457 0.7626 0.2698 0.199 Uiso 1 1 calc R
H28C H 0.4126 0.6637 0.2605 0.199 Uiso 1 1 calc R
C29 C 0.5134(2) 0.5848(9) 0.3424(4) 0.150(3) Uani 1 1 d .
H29A H 0.5067 0.5227 0.3102 0.225 Uiso 1 1 calc R
H29B H 0.5347 0.5482 0.3841 0.225 Uiso 1 1 calc R
H29C H 0.5238 0.6648 0.3376 0.225 Uiso 1 1 calc R
C30 C 0.4250(2) 0.1441(6) 0.4050(3) 0.1054(18) Uani 1 1 d .
H30A H 0.3959 0.1229 0.3706 0.158 Uiso 1 1 calc R
H30B H 0.4282 0.1644 0.4428 0.158 Uiso 1 1 calc R
H30C H 0.4426 0.0701 0.4133 0.158 Uiso 1 1 calc R
C31 C 0.0683(2) 0.3346(11) 0.9726(4) 0.198(6) Uani 1 1 d D
H31A H 0.0633 0.2745 0.9954 0.238 Uiso 1 1 calc R
H31B H 0.0949 0.3793 1.0040 0.238 Uiso 1 1 calc R
Cl5 Cl 0.07232(11) 0.2469(4) 0.92319(16) 0.2125(13) Uani 1 1 d D
Cl6 Cl 0.02913(11) 0.4472(4) 0.9341(2) 0.2179(15) Uani 1 1 d .
C32 C 0.1828(2) 0.5194(6) 0.3115(3) 0.125(3) Uani 1 1 d D
H32A H 0.2035 0.4499 0.3360 0.151 Uiso 1 1 calc R
H32B H 0.1812 0.5694 0.3407 0.151 Uiso 1 1 calc R
Cl7 Cl 0.19981(6) 0.6206(2) 0.28146(8) 0.1252(6) Uani 1 1 d .
Cl8 Cl 0.13501(9) 0.4499(3) 0.25488(14) 0.1823(11) Uani 1 1 d D

loop_
_atom_site_aniso_label
_atom_site_aniso_U_11
_atom_site_aniso_U_22
_atom_site_aniso_U_33
_atom_site_aniso_U_23
_atom_site_aniso_U_13
_atom_site_aniso_U_12
Ru1 0.03644(16) 0.04283(17) 0.03592(15) 0.00126(12) 0.01981(13) -0.00428(12)
Ru2 0.03134(16) 0.0692(2) 0.03246(15) -0.00475(13) 0.01509(13) 0.00329(13)
N1 0.0395(15) 0.0470(17) 0.0375(14) 0.0034(12) 0.0236(13) -0.0038(13)
N2 0.0357(15) 0.0566(19) 0.0374(15) 0.0002(14) 0.0174(13) 0.0033(14)
S1 0.0412(5) 0.0639(6) 0.0508(5) -0.0075(4) 0.0292(4) -0.0036(4)
S2 0.0364(5) 0.0512(6) 0.0457(5) 0.0004(4) 0.0160(4) 0.0041(4)
Cl1 0.0417(5) 0.0522(5) 0.0503(5) 0.0012(4) 0.0281(4) -0.0064(4)
Cl2 0.0521(5) 0.0562(6) 0.0472(5) 0.0117(4) 0.0243(4) -0.0036(4)
Cl3 0.0535(6) 0.0733(7) 0.0550(6) -0.0131(5) 0.0236(5) -0.0032(5)
Cl4 0.0452(5) 0.1040(9) 0.0447(5) 0.0083(5) 0.0273(4) 0.0130(5)
C1 0.046(2) 0.048(2) 0.048(2) 0.0029(16) 0.0323(18) -0.0036(16)
C2 0.053(2) 0.042(2) 0.057(2) -0.0002(16) 0.0372(19) -0.0052(16)
C3 0.0322(17) 0.057(2) 0.0372(17) -0.0004(16) 0.0178(15) 0.0003(16)
C4 0.053(2) 0.061(2) 0.051(2) -0.0009(18) 0.0383(19) -0.0077(18)
C5 0.056(2) 0.051(2) 0.055(2) 0.0001(17) 0.038(2) -0.0110(18)
C6 0.0409(19) 0.064(3) 0.0421(19) 0.0027(18) 0.0225(17) -0.0062(18)
C7 0.0406(19) 0.060(2) 0.0351(17) 0.0075(16) 0.0178(16) 0.0041(17)
C8 0.0399(18) 0.050(2) 0.0343(17) -0.0032(15) 0.0198(15) 0.0028(16)
C9 0.0380(19) 0.051(2) 0.054(2) 0.0016(18) 0.0212(17) -0.0020(16)
C10 0.043(2) 0.052(2) 0.047(2) 0.0088(17) 0.0183(17) 0.0038(17)
C11 0.0399(19) 0.052(2) 0.0417(19) -0.0084(16) 0.0175(16) -0.0110(17)
C12 0.049(2) 0.054(2) 0.047(2) -0.0076(17) 0.0259(18) -0.0070(18)
C13 0.064(3) 0.068(3) 0.041(2) -0.0073(19) 0.031(2) -0.017(2)
C14 0.050(2) 0.074(3) 0.0332(19) 0.0031(18) 0.0138(18) -0.014(2)
C15 0.044(2) 0.051(2) 0.043(2) 0.0033(17) 0.0086(18) 0.0008(18)
C16 0.0356(19) 0.061(2) 0.052(2) -0.0031(19) 0.0180(17) -0.0047(18)
C17 0.058(2) 0.054(2) 0.075(3) -0.005(2) 0.038(2) -0.015(2)
C18 0.073(3) 0.082(3) 0.081(3) 0.008(3) 0.046(3) -0.016(3)
C19 0.130(5) 0.074(4) 0.114(5) -0.041(3) 0.076(4) -0.058(4)
C20 0.088(3) 0.072(3) 0.049(2) 0.018(2) 0.024(2) -0.015(3)
C21 0.044(2) 0.096(3) 0.050(2) -0.014(2) 0.029(2) -0.003(2)
C22 0.0305(19) 0.110(4) 0.049(2) -0.024(2) 0.0174(18) -0.001(2)
C23 0.049(2) 0.099(4) 0.048(2) 0.004(2) 0.025(2) 0.025(2)
C24 0.065(3) 0.074(3) 0.064(3) 0.000(2) 0.038(2) 0.018(2)
C25 0.054(2) 0.077(3) 0.055(2) -0.019(2) 0.032(2) -0.003(2)
C26 0.048(2) 0.099(4) 0.042(2) -0.010(2) 0.0266(19) 0.003(2)
C27 0.072(3) 0.114(4) 0.085(3) -0.018(3) 0.054(3) -0.023(3)
C28 0.103(5) 0.155(7) 0.149(6) 0.041(5) 0.083(5) 0.001(5)
C29 0.081(4) 0.232(10) 0.155(7) 0.021(6) 0.082(5) -0.013(5)
C30 0.123(5) 0.073(4) 0.116(5) 0.016(3) 0.073(4) 0.014(3)
C31 0.080(5) 0.368(17) 0.116(6) 0.035(9) 0.047(5) -0.065(8)
Cl5 0.235(3) 0.239(3) 0.185(3) 0.060(2) 0.142(3) 0.037(3)
Cl6 0.189(3) 0.243(4) 0.272(4) -0.092(3) 0.169(3) -0.099(3)
C32 0.171(7) 0.101(5) 0.071(4) 0.024(3) 0.060(4) 0.034(5)
Cl7 0.1106(12) 0.1553(17) 0.0980(11) 0.0092(11) 0.0598(10) -0.0056(12)
Cl8 0.150(2) 0.169(2) 0.167(2) 0.0418(17) 0.0693(17) -0.0302(17)

loop_
_atom_type_symbol
_atom_type_description
_atom_type_scat_dispersion_real
_atom_type_scat_dispersion_imag
_atom_type_scat_source
C C 0.0033 0.0016 'International Tables Vol C Tables 4.2.6.8 and 6.1.1.4'
H H 0.0000 0.0000 'International Tables Vol C Tables 4.2.6.8 and 6.1.1.4'
N N 0.0061 0.0033 'International Tables Vol C Tables 4.2.6.8 and 6.1.1.4'
S S 0.1246 0.1234 'International Tables Vol C Tables 4.2.6.8 and 6.1.1.4'
Cl Cl 0.1484 0.1585 'International Tables Vol C Tables 4.2.6.8 and 6.1.1.4'
Ru Ru -1.2594 0.8363 'International Tables Vol C Tables 4.2.6.8 and 6.1.1.4'

loop_
_geom_angle_atom_site_label_1
_geom_angle_atom_site_label_2
_geom_angle_atom_site_label_3
_geom_angle
N1 Ru1 C15 89.33(15)
N1 Ru1 C16 96.52(14)
C15 Ru1 C16 38.62(15)
N1 Ru1 C13 147.28(14)
C15 Ru1 C13 68.09(18)
C16 Ru1 C13 80.69(16)
N1 Ru1 C12 164.17(12)
C15 Ru1 C12 80.60(16)
C16 Ru1 C12 68.02(15)
C13 Ru1 C12 37.22(14)
N1 Ru1 C14 110.05(15)
C15 Ru1 C14 37.75(16)
C16 Ru1 C14 69.23(15)
C13 Ru1 C14 38.38(17)
C12 Ru1 C14 68.67(17)
N1 Ru1 C11 126.41(13)
C15 Ru1 C11 68.59(15)
C16 Ru1 C11 37.32(14)
C13 Ru1 C11 68.30(14)
C12 Ru1 C11 38.22(13)
C14 Ru1 C11 81.84(15)
N1 Ru1 Cl2 85.61(10)
C15 Ru1 Cl2 146.81(12)
C16 Ru1 Cl2 109.48(11)
C13 Ru1 Cl2 126.26(13)
C12 Ru1 Cl2 96.12(12)
C14 Ru1 Cl2 164.32(13)
C11 Ru1 Cl2 88.35(11)
N1 Ru1 Cl1 86.63(8)
C15 Ru1 Cl1 123.95(12)
C16 Ru1 Cl1 161.88(11)
C13 Ru1 Cl1 87.03(11)
C12 Ru1 Cl1 109.12(10)
C14 Ru1 Cl1 92.89(11)
C11 Ru1 Cl1 146.41(10)
Cl2 Ru1 Cl1 88.52(4)
N2 Ru2 C25 90.84(14)
N2 Ru2 C26 93.84(14)
C25 Ru2 C26 38.01(17)
N2 Ru2 C23 152.14(17)
C25 Ru2 C23 67.56(17)
C26 Ru2 C23 80.01(16)
N2 Ru2 C22 159.34(15)
C25 Ru2 C22 80.01(16)
C26 Ru2 C22 67.59(15)
C23 Ru2 C22 37.25(17)
N2 Ru2 C24 114.53(16)
C25 Ru2 C24 37.41(16)
C26 Ru2 C24 68.30(18)
C23 Ru2 C24 37.99(17)
C22 Ru2 C24 68.18(18)
N2 Ru2 C21 120.97(15)
C25 Ru2 C21 68.47(17)
C26 Ru2 C21 37.37(16)
C23 Ru2 C21 68.64(19)
C22 Ru2 C21 38.40(17)
C24 Ru2 C21 81.75(18)
N2 Ru2 Cl4 85.80(10)
C25 Ru2 Cl4 118.81(13)
C26 Ru2 Cl4 156.81(14)
C23 Ru2 Cl4 89.52(13)
C22 Ru2 Cl4 114.85(13)
C24 Ru2 Cl4 90.73(13)
C21 Ru2 Cl4 152.97(11)
N2 Ru2 Cl3 85.60(9)
C25 Ru2 Cl3 152.77(13)
C26 Ru2 Cl3 115.23(14)
C23 Ru2 Cl3 121.70(14)
C22 Ru2 Cl3 94.09(13)
C24 Ru2 Cl3 159.68(13)
C21 Ru2 Cl3 90.35(13)
Cl4 Ru2 Cl3 87.88(5)
C1 N1 C5 117.0(3)
C1 N1 Ru1 122.1(2)
C5 N1 Ru1 120.8(2)
C6 N2 C10 116.9(3)
C6 N2 Ru2 121.1(2)
C10 N2 Ru2 121.8(3)
C3 S1 S2 104.27(13)
C8 S2 S1 104.99(13)
N1 C1 C2 122.8(3)
C1 C2 C3 119.2(3)
C4 C3 C2 118.3(3)
C4 C3 S1 116.0(3)
C2 C3 S1 125.7(3)
C5 C4 C3 119.7(3)
N1 C5 C4 122.9(3)
N2 C6 C7 123.3(3)
C6 C7 C8 119.3(3)
C7 C8 C9 118.0(3)
C7 C8 S2 116.0(3)
C9 C8 S2 126.0(3)
C10 C9 C8 119.1(4)
N2 C10 C9 123.5(4)
C16 C11 C12 118.0(4)
C16 C11 C17 124.0(3)
C12 C11 C17 118.1(4)
C16 C11 Ru1 69.6(2)
C12 C11 Ru1 69.9(2)
C17 C11 Ru1 131.1(3)
C13 C12 C11 120.7(4)
C13 C12 Ru1 70.7(2)
C11 C12 Ru1 71.9(2)
C12 C13 C14 121.9(4)
C12 C13 Ru1 72.1(2)
C14 C13 Ru1 71.5(2)
C15 C14 C13 116.8(4)
C15 C14 C20 122.6(4)
C13 C14 C20 120.5(4)
C15 C14 Ru1 69.3(2)
C13 C14 Ru1 70.1(2)
C20 C14 Ru1 128.2(3)
C14 C15 C16 122.2(4)
C14 C15 Ru1 72.9(2)
C16 C15 Ru1 71.7(2)
C11 C16 C15 120.4(4)
C11 C16 Ru1 73.0(2)
C15 C16 Ru1 69.7(2)
C18 C17 C11 114.4(4)
C18 C17 C19 112.0(4)
C11 C17 C19 107.9(4)
C26 C21 C22 116.6(4)
C26 C21 C27 124.0(4)
C22 C21 C27 119.4(4)
C26 C21 Ru2 69.9(2)
C22 C21 Ru2 70.0(2)
C27 C21 Ru2 130.5(3)
C23 C22 C21 121.1(4)
C23 C22 Ru2 71.0(2)
C21 C22 Ru2 71.6(2)
C22 C23 C24 121.5(4)
C22 C23 Ru2 71.7(3)
C24 C23 Ru2 71.9(2)
C25 C24 C23 117.5(5)
C25 C24 C30 120.9(5)
C23 C24 C30 121.5(5)
C25 C24 Ru2 70.1(3)
C23 C24 Ru2 70.1(3)
C30 C24 Ru2 128.4(3)
C24 C25 C26 121.3(4)
C24 C25 Ru2 72.5(3)
C26 C25 Ru2 71.1(2)
C21 C26 C25 121.9(4)
C21 C26 Ru2 72.7(2)
C25 C26 Ru2 70.9(2)
C28 C27 C21 115.1(5)
C28 C27 C29 109.8(5)
C21 C27 C29 109.0(5)
Cl6 C31 Cl5 113.3(5)
Cl8 C32 Cl7 113.8(3)

loop_
_geom_bond_atom_site_label_1
_geom_bond_atom_site_label_2
_geom_bond_distance
Ru1 N1 2.135(3)
Ru1 C15 2.137(4)
Ru1 C16 2.163(4)
Ru1 C13 2.164(4)
Ru1 C12 2.181(4)
Ru1 C14 2.183(4)
Ru1 C11 2.207(4)
Ru1 Cl2 2.4096(17)
Ru1 Cl1 2.4106(19)
Ru2 N2 2.141(3)
Ru2 C25 2.164(4)
Ru2 C26 2.167(4)
Ru2 C23 2.171(4)
Ru2 C22 2.180(4)
Ru2 C24 2.195(5)
Ru2 C21 2.203(4)
Ru2 Cl4 2.3974(17)
Ru2 Cl3 2.414(2)
N1 C1 1.348(4)
N1 C5 1.348(4)
N2 C6 1.341(5)
N2 C10 1.342(5)
S1 C3 1.784(4)
S1 S2 2.0327(18)
S2 C8 1.776(4)
C1 C2 1.374(5)
C2 C3 1.383(5)
C3 C4 1.371(5)
C4 C5 1.370(5)
C6 C7 1.374(5)
C7 C8 1.386(5)
C8 C9 1.386(5)
C9 C10 1.373(5)
C11 C16 1.399(5)
C11 C12 1.437(5)
C11 C17 1.514(6)
C12 C13 1.387(5)
C13 C14 1.429(6)
C14 C15 1.398(6)
C14 C20 1.509(6)
C15 C16 1.422(6)
C17 C18 1.503(6)
C17 C19 1.539(6)
C21 C26 1.400(6)
C21 C22 1.441(6)
C21 C27 1.502(7)
C22 C23 1.390(7)
C23 C24 1.421(6)
C24 C25 1.399(6)
C24 C30 1.511(7)
C25 C26 1.410(6)
C27 C28 1.488(8)
C27 C29 1.552(8)
C31 Cl6 1.682(10)
C31 Cl5 1.686(8)
C32 Cl8 1.693(6)
C32 Cl7 1.695(7)
